data_7022574
loop_
_publ_author_name
'Baniodeh, Amer'
'Lan, Yanhua'
'Novitchi, Ghenadie'
'Mereacre, Valeriu'
'Sukhanov, Andrey'
'Ferbinteanu, Marilena'
'Voronkova, Violeta'
'Anson, Christopher E.'
'Powell, Annie K.'

_publ_section_title
;
 Magnetic anisotropy and exchange coupling in a family of isostructural
 Fe(III)2Ln(III)2 complexes.
;
_journal_issue 24
_journal_name_full 'Dalton transactions (Cambridge, England : 2003)'
_journal_page_first 8926
_journal_page_last 8938
_journal_paper_doi 10.1039/c3dt00105a
_journal_volume 42
_journal_year 2013
_chemical_formula_moiety '(C54 H58 Ce2 Fe2 N2 O20), 3(C2 H3 N)'
_chemical_formula_sum 'C60 H67 Ce2 Fe2 N5 O20'
_chemical_formula_weight 1570.13
_chemical_name_systematic
;
?
;
_space_group_IT_number 15
_symmetry_cell_setting monoclinic
_symmetry_space_group_name_Hall '-C 2yc'
_symmetry_space_group_name_H-M 'C 1 2/c 1'
_atom_sites_solution_hydrogens geom
_atom_sites_solution_primary direct
_atom_sites_solution_secondary difmap
_audit_creation_method SHELXL-97
_cell_angle_alpha 90.00
_cell_angle_beta 90.454(2)
_cell_angle_gamma 90.00
_cell_formula_units_Z 4
_cell_length_a 21.389(2)
_cell_length_b 12.4258(12)
_cell_length_c 23.558(2)
_cell_measurement_reflns_used 11401
_cell_measurement_temperature 100(2)
_cell_measurement_theta_max 28.13
_cell_measurement_theta_min 2.56
_cell_volume 6260.9(10)
_computing_cell_refinement 'SMART-NT 5.6 (Bruker AXS Inc., 2005)'
_computing_data_collection 'SMART-NT 5.6 (Bruker AXS Inc., 2005)'
_computing_data_reduction 'SAINT+ 6.45 (Bruker AXS Inc., 2003)'
_computing_molecular_graphics 'Diamond 2.1 (Crystal Impact, 1998)'
_computing_publication_material 'SHELXTL 6.14 (BrukerAXS Inc., 2003)'
_computing_structure_refinement 'SHELXTL 6.14 (BrukerAXS Inc., 2003)'
_computing_structure_solution 'SHELXTL 6.14 (BrukerAXS Inc., 2003)'
_diffrn_ambient_temperature 100(2)
_diffrn_detector_area_resol_mean 8.333
_diffrn_measured_fraction_theta_full 0.997
_diffrn_measured_fraction_theta_max 0.911
_diffrn_measurement_device_type 'Bruker SMART Apex'
_diffrn_measurement_method 'CCD area detector'
_diffrn_radiation_monochromator graphite
_diffrn_radiation_source 'rotating anode'
_diffrn_radiation_type MoK\a
_diffrn_radiation_wavelength 0.71073
_diffrn_reflns_av_R_equivalents 0.0293
_diffrn_reflns_av_unetI/netI 0.0305
_diffrn_reflns_limit_h_max 28
_diffrn_reflns_limit_h_min -27
_diffrn_reflns_limit_k_max 16
_diffrn_reflns_limit_k_min -15
_diffrn_reflns_limit_l_max 30
_diffrn_reflns_limit_l_min -29
_diffrn_reflns_number 21193
_diffrn_reflns_theta_full 25.00
_diffrn_reflns_theta_max 28.13
_diffrn_reflns_theta_min 1.90
_exptl_absorpt_coefficient_mu 1.959
_exptl_absorpt_correction_T_max 0.773
_exptl_absorpt_correction_T_min 0.619
_exptl_absorpt_correction_type multi-scan
_exptl_absorpt_process_details 'SADABS 2.10 (Bruker AXS Inc., 2005)'
_exptl_crystal_colour yellow-brown
_exptl_crystal_density_diffrn 1.666
_exptl_crystal_density_method 'not measured'
_exptl_crystal_description block
_exptl_crystal_F_000 3160
_exptl_crystal_size_max 0.26
_exptl_crystal_size_mid 0.17
_exptl_crystal_size_min 0.15
_refine_diff_density_max 2.315
_refine_diff_density_min -0.566
_refine_diff_density_rms 0.143
_refine_ls_extinction_method none
_refine_ls_goodness_of_fit_ref 1.153
_refine_ls_hydrogen_treatment mixed
_refine_ls_matrix_type full
_refine_ls_number_parameters 388
_refine_ls_number_reflns 7005
_refine_ls_number_restraints 11
_refine_ls_restrained_S_all 1.153
_refine_ls_R_factor_all 0.0487
_refine_ls_R_factor_gt 0.0438
_refine_ls_shift/su_max 0.001
_refine_ls_shift/su_mean 0.000
_refine_ls_structure_factor_coef Fsqd
_refine_ls_weighting_details 'calc w=1/[\s^2^(Fo^2^)+(0.0522P)^2^+31.5387P] where P=(Fo^2^+2Fc^2^)/3'
_refine_ls_weighting_scheme calc
_refine_ls_wR_factor_gt 0.1077
_refine_ls_wR_factor_ref 0.1105
_reflns_number_gt 6384
_reflns_number_total 7005
_reflns_threshold_expression >2sigma(I)
_cod_data_source_file c3dt00105a.txt
_cod_data_source_block a16ce2
_cod_original_sg_symbol_H-M 'C 2/c'
_cod_database_code 7022574

loop_
_symmetry_equiv_pos_as_xyz
'x, y, z'
'-x, y, -z+1/2'
'x+1/2, y+1/2, z'
'-x+1/2, y+1/2, -z+1/2'
'-x, -y, -z'
'x, -y, z-1/2'
'-x+1/2, -y+1/2, -z'
'x+1/2, -y+1/2, z-1/2'

loop_
_atom_site_label
_atom_site_type_symbol
_atom_site_fract_x
_atom_site_fract_y
_atom_site_fract_z
_atom_site_U_iso_or_equiv
_atom_site_adp_type
_atom_site_occupancy
_atom_site_symmetry_multiplicity
_atom_site_calc_flag
_atom_site_refinement_flags
_atom_site_disorder_assembly
_atom_site_disorder_group
Ce1 Ce 0.251851(10) 0.493815(15) 0.535922(8) 0.01493(8) Uani 1 1 d . . .
Fe1 Fe 0.28181(3) 0.28165(4) 0.43999(2) 0.01468(12) Uani 1 1 d . . .
O1 O 0.20966(12) 0.3241(2) 0.49259(11) 0.0147(5) Uani 1 1 d D . .
H1 H 0.1727(16) 0.334(4) 0.4803(19) 0.018 Uiso 1 1 d D . .
N1 N 0.36594(16) 0.4801(3) 0.58508(15) 0.0190(7) Uani 1 1 d . . .
C1 C 0.41079(19) 0.4211(3) 0.54845(18) 0.0228(8) Uani 1 1 d . . .
H1A H 0.4143 0.3459 0.5620 0.027 Uiso 1 1 calc R . .
H1B H 0.4526 0.4548 0.5521 0.027 Uiso 1 1 calc R . .
C2 C 0.39136(19) 0.4203(3) 0.48578(18) 0.0228(8) Uani 1 1 d . . .
H2A H 0.3992 0.4920 0.4689 0.027 Uiso 1 1 calc R . .
H2B H 0.4165 0.3666 0.4650 0.027 Uiso 1 1 calc R . .
O2 O 0.32722(13) 0.3946(2) 0.48074(12) 0.0185(5) Uani 1 1 d . . .
C3 C 0.35497(19) 0.4225(3) 0.63922(17) 0.0213(8) Uani 1 1 d . . .
H3A H 0.3304 0.4691 0.6648 0.026 Uiso 1 1 calc R . .
H3B H 0.3956 0.4074 0.6579 0.026 Uiso 1 1 calc R . .
C4 C 0.32012(19) 0.3173(3) 0.62994(17) 0.0210(8) Uani 1 1 d . . .
H4A H 0.3477 0.2651 0.6106 0.025 Uiso 1 1 calc R . .
H4B H 0.3081 0.2864 0.6670 0.025 Uiso 1 1 calc R . .
O3 O 0.26584(13) 0.3356(2) 0.59642(11) 0.0175(5) Uani 1 1 d . . .
C5 C 0.3877(2) 0.5907(3) 0.59816(19) 0.0253(9) Uani 1 1 d . . .
H5A H 0.4305 0.5874 0.6145 0.030 Uiso 1 1 calc R . .
H5B H 0.3600 0.6231 0.6269 0.030 Uiso 1 1 calc R . .
C6 C 0.3880(2) 0.6605(3) 0.5459(2) 0.0259(9) Uani 1 1 d . . .
H6A H 0.3959 0.7364 0.5565 0.031 Uiso 1 1 calc R . .
H6B H 0.4215 0.6369 0.5198 0.031 Uiso 1 1 calc R . .
O4 O 0.32832(14) 0.6508(2) 0.51866(14) 0.0262(6) Uani 1 1 d D . .
H4 H 0.323(2) 0.705(3) 0.4955(19) 0.031 Uiso 1 1 d D . .
O5 O 0.25213(13) 0.3880(2) 0.38084(11) 0.0181(5) Uani 1 1 d . . .
O6 O 0.22557(14) 0.5302(2) 0.43485(11) 0.0195(6) Uani 1 1 d . . .
C7 C 0.23284(18) 0.4842(3) 0.38759(18) 0.0191(8) Uani 1 1 d . . .
C8 C 0.21966(18) 0.5470(3) 0.33473(15) 0.0164(7) Uani 1 1 d . . .
C9 C 0.2217(2) 0.4982(3) 0.28135(18) 0.0238(9) Uani 1 1 d . . .
H9A H 0.2315 0.4239 0.2784 0.029 Uiso 1 1 calc R . .
C10 C 0.2094(2) 0.5574(3) 0.23258(17) 0.0245(9) Uani 1 1 d . . .
H10A H 0.2100 0.5231 0.1965 0.029 Uiso 1 1 calc R . .
C11 C 0.1964(2) 0.6661(3) 0.23630(18) 0.0241(8) Uani 1 1 d . . .
H11A H 0.1887 0.7067 0.2028 0.029 Uiso 1 1 calc R . .
C12 C 0.1947(2) 0.7157(3) 0.28903(18) 0.0242(9) Uani 1 1 d . . .
H12A H 0.1861 0.7906 0.2916 0.029 Uiso 1 1 calc R . .
C13 C 0.20552(19) 0.6562(3) 0.33825(16) 0.0199(8) Uani 1 1 d . . .
H13A H 0.2033 0.6902 0.3743 0.024 Uiso 1 1 calc R . .
O7 O 0.36069(13) 0.2292(2) 0.40448(11) 0.0193(6) Uani 1 1 d . . .
O8 O 0.35318(13) 0.0525(2) 0.42243(11) 0.0195(6) Uani 1 1 d . . .
C14 C 0.37978(18) 0.1321(3) 0.40103(16) 0.0185(8) Uani 1 1 d . . .
C15 C 0.43910(18) 0.1143(3) 0.36888(16) 0.0194(8) Uani 1 1 d . . .
C16 C 0.4588(2) 0.0098(3) 0.3573(2) 0.0261(9) Uani 1 1 d . . .
H16A H 0.4349 -0.0499 0.3699 0.031 Uiso 1 1 calc R . .
C17 C 0.5133(2) -0.0070(4) 0.3274(2) 0.0332(11) Uani 1 1 d . . .
H17A H 0.5267 -0.0783 0.3197 0.040 Uiso 1 1 calc R . .
C18 C 0.5485(2) 0.0792(4) 0.3087(2) 0.0336(10) Uani 1 1 d . . .
H18A H 0.5859 0.0671 0.2881 0.040 Uiso 1 1 calc R . .
C19 C 0.5291(2) 0.1829(4) 0.3200(2) 0.0322(10) Uani 1 1 d . . .
H19A H 0.5533 0.2421 0.3072 0.039 Uiso 1 1 calc R . .
C20 C 0.4744(2) 0.2012(4) 0.35020(19) 0.0268(9) Uani 1 1 d . . .
H20A H 0.4613 0.2727 0.3580 0.032 Uiso 1 1 calc R . .
O9 O 0.23361(13) 0.6114(2) 0.62277(12) 0.0210(6) Uani 1 1 d . A .
O10 O 0.18882(14) 0.6726(2) 0.54420(12) 0.0220(6) Uani 1 1 d . A .
C21 C 0.19327(19) 0.6688(3) 0.59849(17) 0.0210(8) Uani 1 1 d . . .
C22A C 0.1424(2) 0.7178(4) 0.63360(19) 0.0249(15) Uiso 0.62 1 d PG A 1
C23A C 0.0884(2) 0.7575(5) 0.60803(16) 0.0332(16) Uiso 0.62 1 d PG A 1
H23A H 0.0851 0.7602 0.5678 0.040 Uiso 0.62 1 calc PR A 1
C24A C 0.0392(2) 0.7933(5) 0.6413(2) 0.044(2) Uiso 0.62 1 d PG A 1
H24A H 0.0023 0.8205 0.6238 0.052 Uiso 0.62 1 calc PR A 1
C25A C 0.0441(2) 0.7894(5) 0.7001(2) 0.048(2) Uiso 0.62 1 d PG A 1
H25A H 0.0105 0.8139 0.7229 0.058 Uiso 0.62 1 calc PR A 1
C26A C 0.0981(3) 0.7496(5) 0.72570(16) 0.0402(19) Uiso 0.62 1 d PG A 1
H26A H 0.1014 0.7470 0.7659 0.048 Uiso 0.62 1 calc PR A 1
C27A C 0.1473(2) 0.7138(4) 0.6924(2) 0.023(3) Uiso 0.62 1 d PG A 1
H27A H 0.1842 0.6867 0.7099 0.028 Uiso 0.62 1 calc PR A 1
C22B C 0.1568(4) 0.7502(6) 0.6340(3) 0.024(2) Uiso 0.38 1 d PG A 2
C23B C 0.1361(4) 0.8486(7) 0.6130(3) 0.033(3) Uiso 0.38 1 d PG A 2
H23B H 0.1451 0.8686 0.5750 0.040 Uiso 0.38 1 calc PR A 2
C24B C 0.1022(4) 0.9175(6) 0.6475(3) 0.042(3) Uiso 0.38 1 d PG A 2
H24B H 0.0880 0.9847 0.6332 0.051 Uiso 0.38 1 calc PR A 2
C25B C 0.0890(4) 0.8881(6) 0.7031(3) 0.034(3) Uiso 0.38 1 d PG A 2
H25B H 0.0658 0.9352 0.7267 0.041 Uiso 0.38 1 calc PR A 2
C26B C 0.1097(4) 0.7897(7) 0.7241(3) 0.033(3) Uiso 0.38 1 d PG A 2
H26B H 0.1007 0.7696 0.7621 0.040 Uiso 0.38 1 calc PR A 2
C27B C 0.1436(5) 0.7208(6) 0.6896(4) 0.047(8) Uiso 0.38 1 d PG A 2
H27B H 0.1578 0.6536 0.7040 0.057 Uiso 0.38 1 calc PR A 2
N31 N 0.0671(2) 0.3486(3) 0.4603(2) 0.0440(11) Uani 1 1 d D . .
C31 C 0.0690(2) 0.4389(4) 0.4621(2) 0.0321(10) Uani 1 1 d D . .
C32 C 0.0747(2) 0.5556(4) 0.4648(2) 0.0355(11) Uani 1 1 d D . .
H32A H 0.0827 0.5776 0.5042 0.053 Uiso 1 1 calc R . .
H32B H 0.0358 0.5887 0.4513 0.053 Uiso 1 1 calc R . .
H32C H 0.1094 0.5790 0.4409 0.053 Uiso 1 1 calc R . .
N32A N 0.4680(9) 0.4355(19) 0.2463(10) 0.059(6) Uiso 0.25 1 d PD B -1
C33A C 0.4255(10) 0.4462(19) 0.2755(10) 0.040(5) Uiso 0.25 1 d PD B -1
C34A C 0.3830(9) 0.4590(17) 0.3230(8) 0.027(3) Uiso 0.25 1 d PD B -1
N32B N 0.4939(7) 0.4414(15) 0.2800(8) 0.044(4) Uiso 0.25 1 d PD C -2
C33B C 0.4432(7) 0.4495(14) 0.2935(8) 0.023(4) Uiso 0.25 1 d PD C -2
C34B C 0.3772(7) 0.4582(17) 0.3068(8) 0.027(3) Uiso 0.25 1 d PD C -2

loop_
_atom_site_aniso_label
_atom_site_aniso_U_11
_atom_site_aniso_U_22
_atom_site_aniso_U_33
_atom_site_aniso_U_23
_atom_site_aniso_U_13
_atom_site_aniso_U_12
Ce1 0.02117(13) 0.01275(11) 0.01087(12) -0.00031(7) -0.00009(8) 0.00058(7)
Fe1 0.0205(3) 0.0136(2) 0.0099(2) 0.00021(18) 0.00124(19) 0.00070(19)
O1 0.0191(13) 0.0133(12) 0.0117(12) 0.0018(9) -0.0023(10) 0.0022(10)
N1 0.0244(17) 0.0143(15) 0.0181(17) -0.0003(12) -0.0050(13) -0.0008(12)
C1 0.0184(19) 0.0206(19) 0.030(2) -0.0042(16) -0.0029(16) -0.0004(15)
C2 0.024(2) 0.0215(19) 0.023(2) -0.0042(15) 0.0054(16) -0.0022(16)
O2 0.0203(13) 0.0169(13) 0.0183(14) -0.0021(10) -0.0004(11) -0.0006(10)
C3 0.026(2) 0.0202(19) 0.0178(19) 0.0005(15) -0.0089(16) -0.0001(15)
C4 0.027(2) 0.0181(18) 0.0178(19) 0.0026(14) -0.0054(16) 0.0016(15)
O3 0.0234(14) 0.0163(12) 0.0127(13) -0.0003(10) -0.0027(10) 0.0000(10)
C5 0.030(2) 0.0191(19) 0.027(2) -0.0026(16) -0.0064(17) -0.0043(16)
C6 0.027(2) 0.0165(18) 0.034(2) -0.0015(16) -0.0033(18) -0.0032(16)
O4 0.0285(16) 0.0176(14) 0.0324(17) 0.0083(12) -0.0049(13) -0.0038(12)
O5 0.0266(14) 0.0135(12) 0.0142(13) 0.0008(10) 0.0008(11) 0.0029(10)
O6 0.0303(15) 0.0194(13) 0.0089(13) -0.0007(10) -0.0013(11) 0.0028(11)
C7 0.0177(18) 0.0200(18) 0.020(2) 0.0015(15) 0.0005(15) -0.0033(14)
C8 0.0201(18) 0.0192(18) 0.0100(17) 0.0015(14) 0.0009(14) -0.0027(14)
C9 0.031(2) 0.021(2) 0.019(2) -0.0015(15) -0.0001(17) 0.0029(16)
C10 0.033(2) 0.029(2) 0.0112(18) -0.0030(15) 0.0024(16) 0.0026(17)
C11 0.029(2) 0.027(2) 0.017(2) 0.0081(16) -0.0014(16) -0.0010(17)
C12 0.035(2) 0.0160(18) 0.021(2) 0.0022(15) -0.0036(17) 0.0000(16)
C13 0.028(2) 0.0207(19) 0.0113(18) -0.0006(14) -0.0026(15) 0.0007(15)
O7 0.0229(14) 0.0181(13) 0.0168(14) 0.0004(10) 0.0030(11) 0.0022(11)
O8 0.0242(14) 0.0184(13) 0.0160(14) -0.0013(10) 0.0023(11) 0.0003(11)
C14 0.0231(19) 0.0227(19) 0.0095(17) -0.0026(14) -0.0029(14) -0.0005(15)
C15 0.0200(19) 0.0251(19) 0.0129(18) 0.0003(14) -0.0017(15) 0.0006(15)
C16 0.025(2) 0.027(2) 0.027(2) -0.0021(16) 0.0008(18) 0.0041(16)
C17 0.032(2) 0.036(3) 0.033(3) -0.0089(19) 0.003(2) 0.0092(19)
C18 0.021(2) 0.051(3) 0.029(2) -0.003(2) 0.0067(18) 0.004(2)
C19 0.028(2) 0.037(2) 0.032(2) -0.0013(19) 0.0062(19) -0.0077(19)
C20 0.025(2) 0.027(2) 0.029(2) -0.0026(17) 0.0002(17) 0.0002(17)
O9 0.0301(15) 0.0172(13) 0.0157(14) -0.0024(10) -0.0037(11) 0.0035(11)
O10 0.0332(16) 0.0164(13) 0.0165(14) 0.0007(10) -0.0015(12) 0.0031(11)
C21 0.024(2) 0.0200(18) 0.019(2) -0.0030(15) -0.0002(16) -0.0005(15)
N31 0.050(3) 0.033(2) 0.049(3) -0.0063(19) -0.015(2) 0.0091(19)
C31 0.032(2) 0.034(3) 0.031(3) -0.0009(19) -0.0094(19) 0.0054(19)
C32 0.032(2) 0.029(2) 0.045(3) -0.001(2) -0.007(2) 0.0057(19)

loop_
_atom_type_symbol
_atom_type_description
_atom_type_scat_dispersion_real
_atom_type_scat_dispersion_imag
_atom_type_scat_source
C C 0.0033 0.0016 'International Tables Vol C Tables 4.2.6.8 and 6.1.1.4'
H H 0.0000 0.0000 'International Tables Vol C Tables 4.2.6.8 and 6.1.1.4'
N N 0.0061 0.0033 'International Tables Vol C Tables 4.2.6.8 and 6.1.1.4'
O O 0.0106 0.0060 'International Tables Vol C Tables 4.2.6.8 and 6.1.1.4'
Fe Fe 0.3463 0.8444 'International Tables Vol C Tables 4.2.6.8 and 6.1.1.4'
Ce Ce -0.2486 2.6331 'International Tables Vol C Tables 4.2.6.8 and 6.1.1.4'

loop_
_geom_angle_atom_site_label_1
_geom_angle_atom_site_label_2
_geom_angle_atom_site_label_3
_geom_angle
_geom_angle_site_symmetry_1
_geom_angle_site_symmetry_3
O2 Ce1 O3 79.89(9) . .
O2 Ce1 O6 73.98(9) . .
O3 Ce1 O6 136.95(9) . .
O2 Ce1 O1 65.89(9) . .
O3 Ce1 O1 66.61(9) . .
O6 Ce1 O1 71.63(9) . .
O2 Ce1 O8 133.81(9) . 7_556
O3 Ce1 O8 72.27(9) . 7_556
O6 Ce1 O8 102.64(9) . 7_556
O1 Ce1 O8 69.41(9) . 7_556
O2 Ce1 O9 146.28(9) . .
O3 Ce1 O9 90.67(9) . .
O6 Ce1 O9 129.12(9) . .
O1 Ce1 O9 138.80(9) . .
O8 Ce1 O9 71.09(9) 7_556 .
O2 Ce1 O4 82.78(9) . .
O3 Ce1 O4 128.68(9) . .
O6 Ce1 O4 81.39(10) . .
O1 Ce1 O4 142.95(9) . .
O8 Ce1 O4 143.18(9) 7_556 .
O9 Ce1 O4 78.13(10) . .
O2 Ce1 O10 145.33(9) . .
O3 Ce1 O10 134.64(9) . .
O6 Ce1 O10 78.66(9) . .
O1 Ce1 O10 124.23(9) . .
O8 Ce1 O10 72.71(9) 7_556 .
O9 Ce1 O10 50.84(9) . .
O4 Ce1 O10 72.32(10) . .
O2 Ce1 N1 66.04(10) . .
O3 Ce1 N1 65.99(9) . .
O6 Ce1 N1 128.32(10) . .
O1 Ce1 N1 116.29(9) . .
O8 Ce1 N1 128.55(10) 7_556 .
O9 Ce1 N1 80.51(10) . .
O4 Ce1 N1 62.81(10) . .
O10 Ce1 N1 119.22(9) . .
O2 Fe1 O3 176.38(11) . 7_556
O2 Fe1 O7 91.26(11) . .
O3 Fe1 O7 90.69(11) 7_556 .
O2 Fe1 O5 91.23(11) . .
O3 Fe1 O5 91.40(11) 7_556 .
O7 Fe1 O5 100.75(11) . .
O2 Fe1 O1 83.81(11) . .
O3 Fe1 O1 93.66(11) 7_556 .
O7 Fe1 O1 167.52(11) . .
O5 Fe1 O1 90.85(10) . .
O2 Fe1 O1 92.21(11) . 7_556
O3 Fe1 O1 84.65(11) 7_556 7_556
O7 Fe1 O1 92.56(11) . 7_556
O5 Fe1 O1 166.18(11) . 7_556
O1 Fe1 O1 76.23(11) . 7_556
Fe1 O1 Fe1 103.77(11) . 7_556
Fe1 O1 Ce1 101.05(10) . .
Fe1 O1 Ce1 101.09(10) 7_556 .
Fe1 O1 H1 122(3) . .
Fe1 O1 H1 116(3) 7_556 .
Ce1 O1 H1 110(3) . .
C5 N1 C3 108.7(3) . .
C5 N1 C1 112.0(3) . .
C3 N1 C1 111.6(3) . .
C5 N1 Ce1 108.2(2) . .
C3 N1 Ce1 104.5(2) . .
C1 N1 Ce1 111.5(2) . .
N1 C1 C2 113.0(3) . .
N1 C1 H1A 109.0 . .
C2 C1 H1A 109.0 . .
N1 C1 H1B 109.0 . .
C2 C1 H1B 109.0 . .
H1A C1 H1B 107.8 . .
O2 C2 C1 109.8(3) . .
O2 C2 H2A 109.7 . .
C1 C2 H2A 109.7 . .
O2 C2 H2B 109.7 . .
C1 C2 H2B 109.7 . .
H2A C2 H2B 108.2 . .
C2 O2 Fe1 133.0(2) . .
C2 O2 Ce1 119.4(2) . .
Fe1 O2 Ce1 107.42(12) . .
N1 C3 C4 111.9(3) . .
N1 C3 H3A 109.2 . .
C4 C3 H3A 109.2 . .
N1 C3 H3B 109.2 . .
C4 C3 H3B 109.2 . .
H3A C3 H3B 107.9 . .
O3 C4 C3 109.9(3) . .
O3 C4 H4A 109.7 . .
C3 C4 H4A 109.7 . .
O3 C4 H4B 109.7 . .
C3 C4 H4B 109.7 . .
H4A C4 H4B 108.2 . .
C4 O3 Fe1 122.9(2) . 7_556
C4 O3 Ce1 123.3(2) . .
Fe1 O3 Ce1 106.27(11) 7_556 .
N1 C5 C6 111.6(3) . .
N1 C5 H5A 109.3 . .
C6 C5 H5A 109.3 . .
N1 C5 H5B 109.3 . .
C6 C5 H5B 109.3 . .
H5A C5 H5B 108.0 . .
O4 C6 C5 108.0(3) . .
O4 C6 H6A 110.1 . .
C5 C6 H6A 110.1 . .
O4 C6 H6B 110.1 . .
C5 C6 H6B 110.1 . .
H6A C6 H6B 108.4 . .
C6 O4 Ce1 123.9(2) . .
C6 O4 H4 110(3) . .
Ce1 O4 H4 127(3) . .
C7 O5 Fe1 128.9(3) . .
C7 O6 Ce1 137.3(3) . .
O6 C7 O5 125.2(4) . .
O6 C7 C8 118.3(3) . .
O5 C7 C8 116.4(4) . .
C13 C8 C9 119.0(4) . .
C13 C8 C7 119.9(3) . .
C9 C8 C7 121.1(3) . .
C10 C9 C8 120.6(4) . .
C10 C9 H9A 119.7 . .
C8 C9 H9A 119.7 . .
C11 C10 C9 120.2(4) . .
C11 C10 H10A 119.9 . .
C9 C10 H10A 119.9 . .
C10 C11 C12 119.9(4) . .
C10 C11 H11A 120.1 . .
C12 C11 H11A 120.1 . .
C11 C12 C13 120.3(4) . .
C11 C12 H12A 119.9 . .
C13 C12 H12A 119.9 . .
C12 C13 C8 120.1(4) . .
C12 C13 H13A 119.9 . .
C8 C13 H13A 119.9 . .
C14 O7 Fe1 127.3(3) . .
C14 O8 Ce1 138.3(3) . 7_556
O8 C14 O7 125.1(4) . .
O8 C14 C15 118.5(3) . .
O7 C14 C15 116.4(3) . .
C20 C15 C16 119.7(4) . .
C20 C15 C14 120.6(4) . .
C16 C15 C14 119.7(4) . .
C17 C16 C15 119.9(4) . .
C17 C16 H16A 120.1 . .
C15 C16 H16A 120.1 . .
C16 C17 C18 120.6(4) . .
C16 C17 H17A 119.7 . .
C18 C17 H17A 119.7 . .
C19 C18 C17 119.7(4) . .
C19 C18 H18A 120.1 . .
C17 C18 H18A 120.1 . .
C18 C19 C20 120.5(4) . .
C18 C19 H19A 119.8 . .
C20 C19 H19A 119.8 . .
C19 C20 C15 119.6(4) . .
C19 C20 H20A 120.2 . .
C15 C20 H20A 120.2 . .
C21 O9 Ce1 94.0(2) . .
C21 O10 Ce1 90.5(2) . .
O9 C21 O10 121.4(4) . .
O9 C21 C22A 118.6(4) . .
O10 C21 C22A 119.1(4) . .
O9 C21 C22B 118.6(5) . .
O10 C21 C22B 119.1(5) . .
C23A C22A C27A 120.0 . .
C23A C22A C21 120.6(3) . .
C27A C22A C21 119.1(3) . .
C24A C23A C22A 120.0 . .
C24A C23A H23A 120.0 . .
C22A C23A H23A 120.0 . .
C25A C24A C23A 120.0 . .
C25A C24A H24A 120.0 . .
C23A C24A H24A 120.0 . .
C24A C25A C26A 120.0 . .
C24A C25A H25A 120.0 . .
C26A C25A H25A 120.0 . .
C25A C26A C27A 120.0 . .
C25A C26A H26A 120.0 . .
C27A C26A H26A 120.0 . .
C26A C27A C22A 120.0 . .
C26A C27A H27A 120.0 . .
C22A C27A H27A 120.0 . .
C23B C22B C27B 120.0 . .
C23B C22B C21 123.3(5) . .
C27B C22B C21 116.7(5) . .
C24B C23B C22B 120.0 . .
C24B C23B H23B 120.0 . .
C22B C23B H23B 120.0 . .
C23B C24B C25B 120.0 . .
C23B C24B H24B 120.0 . .
C25B C24B H24B 120.0 . .
C26B C25B C24B 120.0 . .
C26B C25B H25B 120.0 . .
C24B C25B H25B 120.0 . .
C27B C26B C25B 120.0 . .
C27B C26B H26B 120.0 . .
C25B C26B H26B 120.0 . .
C26B C27B C22B 120.0 . .
C26B C27B H27B 120.0 . .
C22B C27B H27B 120.0 . .
N31 C31 C32 177.3(5) . .
C31 C32 H32A 109.5 . .
C31 C32 H32B 109.5 . .
H32A C32 H32B 109.5 . .
C31 C32 H32C 109.5 . .
H32A C32 H32C 109.5 . .
H32B C32 H32C 109.5 . .
N32A C33A C34A 166(3) . .
N32B C33B C34B 176(2) . .

loop_
_geom_bond_atom_site_label_1
_geom_bond_atom_site_label_2
_geom_bond_distance
_geom_bond_site_symmetry_2
Ce1 O2 2.417(3) .
Ce1 O3 2.445(3) .
Ce1 O6 2.484(3) .
Ce1 O1 2.508(3) .
Ce1 O8 2.525(3) 7_556
Ce1 O9 2.546(3) .
Ce1 O4 2.580(3) .
Ce1 O10 2.607(3) .
Ce1 N1 2.698(3) .
Fe1 O2 1.955(3) .
Fe1 O3 1.971(3) 7_556
Fe1 O7 1.998(3) .
Fe1 O5 2.019(3) .
Fe1 O1 2.055(3) .
Fe1 O1 2.068(3) 7_556
O1 Fe1 2.068(3) 7_556
O1 H1 0.85(3) .
N1 C5 1.482(5) .
N1 C3 1.483(5) .
N1 C1 1.489(5) .
C1 C2 1.531(6) .
C1 H1A 0.9900 .
C1 H1B 0.9900 .
C2 O2 1.413(5) .
C2 H2A 0.9900 .
C2 H2B 0.9900 .
C3 C4 1.519(5) .
C3 H3A 0.9900 .
C3 H3B 0.9900 .
C4 O3 1.417(5) .
C4 H4A 0.9900 .
C4 H4B 0.9900 .
O3 Fe1 1.971(3) 7_556
C5 C6 1.507(6) .
C5 H5A 0.9900 .
C5 H5B 0.9900 .
C6 O4 1.430(5) .
C6 H6A 0.9900 .
C6 H6B 0.9900 .
O4 H4 0.87(3) .
O5 C7 1.275(5) .
O6 C7 1.262(5) .
C7 C8 1.495(5) .
C8 C13 1.393(5) .
C8 C9 1.397(5) .
C9 C10 1.387(6) .
C9 H9A 0.9500 .
C10 C11 1.381(6) .
C10 H10A 0.9500 .
C11 C12 1.388(6) .
C11 H11A 0.9500 .
C12 C13 1.393(5) .
C12 H12A 0.9500 .
C13 H13A 0.9500 .
O7 C14 1.276(5) .
O8 C14 1.250(5) .
O8 Ce1 2.525(3) 7_556
C14 C15 1.499(5) .
C15 C20 1.392(6) .
C15 C16 1.393(6) .
C16 C17 1.382(7) .
C16 H16A 0.9500 .
C17 C18 1.383(7) .
C17 H17A 0.9500 .
C18 C19 1.380(7) .
C18 H18A 0.9500 .
C19 C20 1.392(6) .
C19 H19A 0.9500 .
C20 H20A 0.9500 .
O9 C21 1.254(5) .
O10 C21 1.283(5) .
C21 C22A 1.500(5) .
C21 C22B 1.530(7) .
C22A C23A 1.3900 .
C22A C27A 1.3900 .
C23A C24A 1.3900 .
C23A H23A 0.9500 .
C24A C25A 1.3900 .
C24A H24A 0.9500 .
C25A C26A 1.3900 .
C25A H25A 0.9500 .
C26A C27A 1.3900 .
C26A H26A 0.9500 .
C27A H27A 0.9500 .
C22B C23B 1.3900 .
C22B C27B 1.3900 .
C23B C24B 1.3900 .
C23B H23B 0.9500 .
C24B C25B 1.3900 .
C24B H24B 0.9500 .
C25B C26B 1.3900 .
C25B H25B 0.9500 .
C26B C27B 1.3900 .
C26B H26B 0.9500 .
C27B H27B 0.9500 .
N31 C31 1.124(6) .
C31 C32 1.456(7) .
C32 H32A 0.9800 .
C32 H32B 0.9800 .
C32 H32C 0.9800 .
N32A C33A 1.152(15) .
C33A C34A 1.456(15) .
N32B C33B 1.138(14) .
C33B C34B 1.451(15) .

loop_
_geom_hbond_atom_site_label_D
_geom_hbond_atom_site_label_H
_geom_hbond_atom_site_label_A
_geom_hbond_distance_DH
_geom_hbond_distance_HA
_geom_hbond_distance_DA
_geom_hbond_angle_DHA
_geom_hbond_site_symmetry_A
O1 H1 N31 0.85(3) 2.31(3) 3.151(5) 171(4) .
O4 H4 O10 0.87(3) 1.80(3) 2.671(4) 173(5) 7_566
